data_2233642
loop_
_publ_author_name
'Minyaev, Mikhail E.'
'Ellis, John E.'
'Wolf, William J.'

_publ_section_title
;
 Bis(\h^6^-naphthalene)molybdenum(0)
;
_journal_coeditor_code TK5041
_journal_issue 2
_journal_name_full 'Acta Crystallographica Section E'
_journal_page_first m220
_journal_paper_doi 10.1107/S1600536812002504
_journal_volume 68
_journal_year 2012
_chemical_formula_iupac '[Mo (C10 H8)2]'
_chemical_formula_moiety 'C20 H16 Mo'
_chemical_formula_sum 'C20 H16 Mo'
_chemical_formula_weight 352.27
_chemical_name_common bis(naphthalene)molybdenum
_chemical_name_systematic
;
Bis(\h^6^-naphthalene)molybdenum(0)
;
_space_group_IT_number 14
_symmetry_cell_setting monoclinic
_symmetry_space_group_name_Hall '-P 2yn'
_symmetry_space_group_name_H-M 'P 1 21/n 1'
_atom_sites_solution_hydrogens geom
_atom_sites_solution_primary direct
_atom_sites_solution_secondary difmap
_audit_creation_method SHELXL-97
_cell_angle_alpha 90.00
_cell_angle_beta 109.186(2)
_cell_angle_gamma 90.00
_cell_formula_units_Z 2
_cell_length_a 8.4452(10)
_cell_length_b 8.0716(10)
_cell_length_c 10.9890(13)
_cell_measurement_reflns_used 2191
_cell_measurement_temperature 173(2)
_cell_measurement_theta_max 28.27
_cell_measurement_theta_min 2.66
_cell_volume 707.47(15)
_computing_cell_refinement 'SAINT (Bruker, 2003)'
_computing_data_collection 'SMART (Bruker, 2003)'
_computing_data_reduction 'SAINT (Bruker, 2003)'
_computing_molecular_graphics 'SHELXTL (Sheldrick, 2008)'
_computing_publication_material 'SHELXTL (Sheldrick, 2008)'
_computing_structure_refinement 'SHELXL97 (Sheldrick, 2008)'
_computing_structure_solution 'SHELXS97 (Sheldrick, 2008)'
_diffrn_ambient_temperature 173(2)
_diffrn_measured_fraction_theta_full 0.993
_diffrn_measured_fraction_theta_max 0.993
_diffrn_measurement_device_type 'Bruker SMART Platform CCD'
_diffrn_measurement_method 'area detector, \w and \f scans'
_diffrn_radiation_monochromator graphite
_diffrn_radiation_source 'normal-focus sealed tube'
_diffrn_radiation_type MoK\a
_diffrn_radiation_wavelength 0.71073
_diffrn_reflns_av_R_equivalents 0.0313
_diffrn_reflns_av_sigmaI/netI 0.0246
_diffrn_reflns_limit_h_max 11
_diffrn_reflns_limit_h_min -10
_diffrn_reflns_limit_k_max 10
_diffrn_reflns_limit_k_min -10
_diffrn_reflns_limit_l_max 14
_diffrn_reflns_limit_l_min -14
_diffrn_reflns_number 8208
_diffrn_reflns_theta_full 27.87
_diffrn_reflns_theta_max 27.87
_diffrn_reflns_theta_min 2.66
_exptl_absorpt_coefficient_mu 0.916
_exptl_absorpt_correction_T_max 0.7707
_exptl_absorpt_correction_T_min 0.6095
_exptl_absorpt_correction_type multi-scan
_exptl_absorpt_process_details '(SADABS; Bruker, 2003)'
_exptl_crystal_colour dark-red
_exptl_crystal_density_diffrn 1.654
_exptl_crystal_density_method 'not measured'
_exptl_crystal_description block
_exptl_crystal_F_000 356
_exptl_crystal_size_max 0.60
_exptl_crystal_size_mid 0.60
_exptl_crystal_size_min 0.30
_refine_diff_density_max 0.272
_refine_diff_density_min -0.281
_refine_ls_extinction_method none
_refine_ls_goodness_of_fit_ref 1.030
_refine_ls_hydrogen_treatment refall
_refine_ls_matrix_type full
_refine_ls_number_parameters 132
_refine_ls_number_reflns 1674
_refine_ls_number_restraints 0
_refine_ls_restrained_S_all 1.030
_refine_ls_R_factor_all 0.0383
_refine_ls_R_factor_gt 0.0283
_refine_ls_shift/su_max 0.001
_refine_ls_shift/su_mean 0.000
_refine_ls_structure_factor_coef Fsqd
_refine_ls_weighting_details 'calc w=1/[\s^2^(Fo^2^)+(0.0357P)^2^+0.2510P] where P=(Fo^2^+2Fc^2^)/3'
_refine_ls_weighting_scheme calc
_refine_ls_wR_factor_gt 0.0644
_refine_ls_wR_factor_ref 0.0688
_reflns_number_gt 1420
_reflns_number_total 1674
_reflns_threshold_expression I>2\s(I)
_cod_data_source_file tk5041.cif
_cod_data_source_block I
_cod_original_sg_symbol_H-M 'P 21/n'
_cod_database_code 2233642
_cod_database_fobs_code 2233642

loop_
_symmetry_equiv_pos_as_xyz
'x, y, z'
'-x+1/2, y+1/2, -z+1/2'
'-x, -y, -z'
'x-1/2, -y-1/2, z-1/2'

loop_
_atom_site_type_symbol
_atom_site_label
_atom_site_fract_x
_atom_site_fract_y
_atom_site_fract_z
_atom_site_U_iso_or_equiv
_atom_site_adp_type
_atom_site_calc_flag
_atom_site_refinement_flags
_atom_site_occupancy
_atom_site_symmetry_multiplicity
Mo Mo1 0.63424(3) 0.01329(3) 0.97463(3) 0.02253(11) Uani d P 0.50 1
C C1 0.4807(3) 0.0582(3) 0.76370(18) 0.0382(4) Uani d . 1 1
C C2 0.6382(3) 0.1252(3) 0.7895(2) 0.0481(6) Uani d . 1 1
C C3 0.7005(3) 0.2429(3) 0.8901(2) 0.0452(5) Uani d . 1 1
C C4 0.6048(2) 0.2901(2) 0.96470(19) 0.0358(4) Uani d . 1 1
C C9 0.4393(2) 0.22530(19) 0.93978(16) 0.0261(4) Uani d . 1 1
C C5 0.3393(2) 0.2642(2) 1.01832(17) 0.0318(4) Uani d . 1 1
C C6 0.1831(3) 0.1938(2) 0.99537(19) 0.0358(4) Uani d . 1 1
C C7 0.1202(2) 0.0780(3) 0.89365(19) 0.0372(4) Uani d . 1 1
C C8 0.2145(2) 0.0343(2) 0.81728(17) 0.0330(4) Uani d . 1 1
C C10 0.3753(2) 0.1064(2) 0.83615(15) 0.0277(4) Uani d . 1 1
H H1 0.442(3) -0.021(2) 0.702(2) 0.040(6) Uiso d . 1 1
H H2 0.707(3) 0.091(3) 0.744(2) 0.058(7) Uiso d . 1 1
H H3 0.806(3) 0.289(3) 0.910(2) 0.058(7) Uiso d . 1 1
H H4 0.641(3) 0.363(3) 1.032(2) 0.037(6) Uiso d . 1 1
H H5 0.380(2) 0.337(2) 1.086(2) 0.034(5) Uiso d . 1 1
H H6 0.118(3) 0.218(3) 1.048(2) 0.047(6) Uiso d . 1 1
H H7 0.021(3) 0.024(3) 0.881(2) 0.049(7) Uiso d . 1 1
H H8 0.179(3) -0.044(3) 0.758(2) 0.034(5) Uiso d . 1 1

loop_
_atom_site_aniso_label
_atom_site_aniso_U_11
_atom_site_aniso_U_22
_atom_site_aniso_U_33
_atom_site_aniso_U_12
_atom_site_aniso_U_13
_atom_site_aniso_U_23
Mo1 0.02548(16) 0.02166(16) 0.01930(16) 0.00090(11) 0.00579(11) 0.00237(10)
C1 0.0496(12) 0.0428(11) 0.0217(9) 0.0128(9) 0.0111(8) 0.0065(8)
C2 0.0527(13) 0.0604(14) 0.0398(12) 0.0210(11) 0.0268(11) 0.0232(10)
C3 0.0342(11) 0.0442(12) 0.0579(14) 0.0024(9) 0.0160(10) 0.0263(10)
C4 0.0372(11) 0.0238(9) 0.0396(11) -0.0031(7) 0.0036(9) 0.0086(8)
C9 0.0314(9) 0.0194(8) 0.0246(8) 0.0017(6) 0.0054(7) 0.0048(6)
C5 0.0420(11) 0.0229(8) 0.0276(9) 0.0049(7) 0.0078(8) -0.0004(7)
C6 0.0368(10) 0.0364(10) 0.0359(10) 0.0079(8) 0.0143(9) 0.0045(8)
C7 0.0286(10) 0.0366(10) 0.0410(11) -0.0017(8) 0.0043(8) 0.0086(8)
C8 0.0390(10) 0.0259(9) 0.0245(9) -0.0003(7) -0.0025(8) 0.0005(7)
C10 0.0350(9) 0.0248(8) 0.0194(8) 0.0050(7) 0.0038(7) 0.0056(6)

loop_
_atom_type_symbol
_atom_type_description
_atom_type_scat_dispersion_real
_atom_type_scat_dispersion_imag
_atom_type_scat_source
C C 0.0033 0.0016 'International Tables Vol C Tables 4.2.6.8 and 6.1.1.4'
H H 0.0000 0.0000 'International Tables Vol C Tables 4.2.6.8 and 6.1.1.4'
Mo Mo -1.6832 0.6857 'International Tables Vol C Tables 4.2.6.8 and 6.1.1.4'

loop_
_geom_angle_atom_site_label_1
_geom_angle_atom_site_label_2
_geom_angle_atom_site_label_3
_geom_angle_site_symmetry_1
_geom_angle_site_symmetry_3
_geom_angle
C6 Mo1 C3 3_657 . 115.50(8)
C6 Mo1 C7 3_657 3_657 37.18(7)
C3 Mo1 C7 . 3_657 103.80(8)
C6 Mo1 C2 3_657 . 102.80(8)
C3 Mo1 C2 . . 37.15(9)
C7 Mo1 C2 3_657 . 115.83(8)
C6 Mo1 C4 3_657 . 144.57(7)
C3 Mo1 C4 . . 35.95(8)
C7 Mo1 C4 3_657 . 115.15(7)
C2 Mo1 C4 . . 65.70(8)
C6 Mo1 C5 3_657 3_657 35.95(7)
C3 Mo1 C5 . 3_657 143.88(8)
C7 Mo1 C5 3_657 3_657 65.64(7)
C2 Mo1 C5 . 3_657 113.74(8)
C4 Mo1 C5 . 3_657 179.14(7)
C6 Mo1 C8 3_657 3_657 65.65(7)
C3 Mo1 C8 . 3_657 115.38(8)
C7 Mo1 C8 3_657 3_657 35.82(7)
C2 Mo1 C8 . 3_657 144.91(9)
C4 Mo1 C8 . 3_657 103.61(7)
C5 Mo1 C8 3_657 3_657 77.22(7)
C6 Mo1 C1 3_657 . 113.87(7)
C3 Mo1 C1 . . 65.22(9)
C7 Mo1 C1 3_657 . 144.00(8)
C2 Mo1 C1 . . 35.45(8)
C4 Mo1 C1 . . 77.05(7)
C5 Mo1 C1 3_657 . 102.12(7)
C8 Mo1 C1 3_657 . 179.33(7)
C6 Mo1 C9 3_657 3_657 65.18(7)
C3 Mo1 C9 . 3_657 179.04(7)
C7 Mo1 C9 3_657 3_657 77.15(7)
C2 Mo1 C9 . 3_657 142.34(8)
C4 Mo1 C9 . 3_657 143.76(7)
C5 Mo1 C9 3_657 3_657 36.39(6)
C8 Mo1 C9 3_657 3_657 65.46(6)
C1 Mo1 C9 . 3_657 113.94(7)
C6 Mo1 C9 3_657 . 178.65(7)
C3 Mo1 C9 . . 65.07(7)
C7 Mo1 C9 3_657 . 144.14(7)
C2 Mo1 C9 . . 76.91(7)
C4 Mo1 C9 . . 36.52(6)
C5 Mo1 C9 3_657 . 142.94(7)
C8 Mo1 C9 3_657 . 115.35(7)
C1 Mo1 C9 . . 65.12(7)
C9 Mo1 C9 3_657 . 114.23(4)
C6 Mo1 C10 3_657 3_657 77.33(7)
C3 Mo1 C10 . 3_657 144.01(8)
C7 Mo1 C10 3_657 3_657 65.09(7)
C2 Mo1 C10 . 3_657 178.65(8)
C4 Mo1 C10 . 3_657 114.97(7)
C5 Mo1 C10 3_657 3_657 65.57(6)
C8 Mo1 C10 3_657 3_657 36.37(7)
C1 Mo1 C10 . 3_657 143.26(7)
C9 Mo1 C10 3_657 3_657 36.49(6)
C9 Mo1 C10 . 3_657 102.93(6)
C6 Mo1 C10 3_657 . 142.39(7)
C3 Mo1 C10 . . 76.73(7)
C7 Mo1 C10 3_657 . 179.42(7)
C2 Mo1 C10 . . 64.45(7)
C4 Mo1 C10 . . 65.41(6)
C5 Mo1 C10 3_657 . 113.79(6)
C8 Mo1 C10 3_657 . 144.17(7)
C1 Mo1 C10 . . 35.99(6)
C9 Mo1 C10 3_657 . 102.32(6)
C9 Mo1 C10 . . 36.29(6)
C10 Mo1 C10 3_657 . 114.63(4)
C2 C1 C10 . . 121.0(2)
C2 C1 Mo1 . . 70.43(12)
C10 C1 Mo1 . . 74.19(10)
C1 C2 C3 . . 120.6(2)
C1 C2 Mo1 . . 74.12(12)
C3 C2 Mo1 . . 71.01(12)
C4 C3 C2 . . 120.5(2)
C4 C3 Mo1 . . 72.87(11)
C2 C3 Mo1 . . 71.84(12)
C3 C4 C9 . . 120.73(19)
C3 C4 Mo1 . . 71.18(12)
C9 C4 Mo1 . . 74.44(10)
C5 C9 C4 . . 122.59(17)
C5 C9 C10 . . 118.58(16)
C4 C9 C10 . . 118.68(17)
C5 C9 Mo1 . 3_657 69.28(9)
C4 C9 Mo1 . 3_657 126.95(11)
C10 C9 Mo1 . 3_657 71.85(9)
C5 C9 Mo1 . . 126.30(11)
C4 C9 Mo1 . . 69.04(10)
C10 C9 Mo1 . . 72.69(9)
Mo1 C9 Mo1 3_657 . 65.77(4)
C6 C5 C9 . . 121.25(17)
C6 C5 Mo1 . 3_657 71.04(11)
C9 C5 Mo1 . 3_657 74.33(9)
C5 C6 C7 . . 120.16(19)
C5 C6 Mo1 . 3_657 73.01(11)
C7 C6 Mo1 . 3_657 71.56(11)
C8 C7 C6 . . 120.40(19)
C8 C7 Mo1 . 3_657 73.17(11)
C6 C7 Mo1 . 3_657 71.26(11)
C7 C8 C10 . . 121.25(17)
C7 C8 Mo1 . 3_657 71.01(11)
C10 C8 Mo1 . 3_657 74.20(10)
C8 C10 C1 . . 122.96(17)
C8 C10 C9 . . 118.33(16)
C1 C10 C9 . . 118.56(17)
C8 C10 Mo1 . 3_657 69.43(10)
C1 C10 Mo1 . 3_657 126.69(12)
C9 C10 Mo1 . 3_657 71.66(9)
C8 C10 Mo1 . . 127.15(11)
C1 C10 Mo1 . . 69.81(10)
C9 C10 Mo1 . . 71.02(9)
Mo1 C10 Mo1 3_657 . 65.37(4)
C2 C1 H1 . . 120.8(14)
C10 C1 H1 . . 118.2(14)
Mo1 C1 H1 . . 126.2(13)
C1 C2 H2 . . 120.5(16)
C3 C2 H2 . . 118.9(16)
Mo1 C2 H2 . . 125.0(15)
C4 C3 H3 . . 117.5(15)
C2 C3 H3 . . 122.1(15)
Mo1 C3 H3 . . 126.5(15)
C3 C4 H4 . . 123.6(13)
C9 C4 H4 . . 115.7(13)
Mo1 C4 H4 . . 126.8(13)
C6 C5 H5 . . 119.4(12)
C9 C5 H5 . . 119.4(12)
Mo1 C5 H5 3_657 . 127.2(12)
C5 C6 H6 . . 121.2(14)
C7 C6 H6 . . 118.6(14)
Mo1 C6 H6 3_657 . 125.7(14)
C8 C7 H7 . . 118.3(15)
C6 C7 H7 . . 121.1(15)
Mo1 C7 H7 3_657 . 123.6(14)
C7 C8 H8 . . 120.6(13)
C10 C8 H8 . . 118.1(13)
Mo1 C8 H8 3_657 . 124.5(13)

loop_
_geom_bond_atom_site_label_1
_geom_bond_atom_site_label_2
_geom_bond_site_symmetry_2
_geom_bond_distance
Mo1 C1 . 2.2826(19)
Mo1 C2 . 2.236(2)
Mo1 C3 . 2.225(2)
Mo1 C4 . 2.2466(19)
Mo1 C9 . 2.3176(16)
Mo1 C10 . 2.3400(17)
Mo1 C5 3_657 2.2495(18)
Mo1 C6 3_657 2.2244(19)
Mo1 C7 3_657 2.2284(19)
Mo1 C8 3_657 2.2557(18)
Mo1 C9 3_657 2.3158(16)
Mo1 C10 3_657 2.3182(16)
C1 C10 . 1.429(3)
C1 C2 . 1.377(3)
C2 C3 . 1.421(3)
C3 C4 . 1.380(3)
C4 C9 . 1.432(3)
C9 C5 . 1.427(3)
C5 C6 . 1.381(3)
C6 C7 . 1.419(3)
C7 C8 . 1.379(3)
C8 C10 . 1.429(3)
C9 C10 . 1.451(2)
C1 H1 . 0.91(2)
C2 H2 . 0.93(2)
C3 H3 . 0.92(3)
C4 H4 . 0.91(2)
C5 H5 . 0.92(2)
C6 H6 . 0.94(2)
C7 H7 . 0.91(3)
C8 H8 . 0.89(2)

loop_
_geom_torsion_atom_site_label_1
_geom_torsion_atom_site_label_2
_geom_torsion_atom_site_label_3
_geom_torsion_atom_site_label_4
_geom_torsion_site_symmetry_1
_geom_torsion_site_symmetry_4
_geom_torsion
C6 Mo1 C1 C2 3_657 . -78.24(15)
C3 Mo1 C1 C2 . . 30.08(13)
C7 Mo1 C1 C2 3_657 . -49.1(2)
C4 Mo1 C1 C2 . . 66.11(14)
C5 Mo1 C1 C2 3_657 . -114.10(14)
C9 Mo1 C1 C2 3_657 . -150.44(13)
C9 Mo1 C1 C2 . . 102.75(15)
C10 Mo1 C1 C2 3_657 . -179.30(12)
C10 Mo1 C1 C2 . . 131.9(2)
C6 Mo1 C1 C10 3_657 . 149.85(11)
C3 Mo1 C1 C10 . . -101.83(13)
C7 Mo1 C1 C10 3_657 . 179.02(11)
C2 Mo1 C1 C10 . . -131.9(2)
C4 Mo1 C1 C10 . . -65.80(12)
C5 Mo1 C1 C10 3_657 . 113.99(12)
C9 Mo1 C1 C10 3_657 . 77.65(12)
C9 Mo1 C1 C10 . . -29.17(10)
C10 Mo1 C1 C10 3_657 . 48.78(19)
C10 C1 C2 C3 . . 0.7(3)
Mo1 C1 C2 C3 . . -55.86(17)
C10 C1 C2 Mo1 . . 56.59(17)
C6 Mo1 C2 C1 3_657 . 113.35(13)
C3 Mo1 C2 C1 . . -131.1(2)
C7 Mo1 C2 C1 3_657 . 150.43(12)
C4 Mo1 C2 C1 . . -102.13(14)
C5 Mo1 C2 C1 3_657 . 77.16(14)
C8 Mo1 C2 C1 3_657 . 179.02(12)
C9 Mo1 C2 C1 3_657 . 47.56(19)
C9 Mo1 C2 C1 . . -65.29(13)
C10 Mo1 C2 C1 . . -29.00(12)
C6 Mo1 C2 C3 3_657 . -115.54(13)
C7 Mo1 C2 C3 3_657 . -78.46(14)
C4 Mo1 C2 C3 . . 28.97(12)
C5 Mo1 C2 C3 3_657 . -151.74(12)
C8 Mo1 C2 C3 3_657 . -49.88(19)
C1 Mo1 C2 C3 . . 131.10(19)
C9 Mo1 C2 C3 3_657 . 178.66(11)
C9 Mo1 C2 C3 . . 65.81(13)
C10 Mo1 C2 C3 . . 102.10(13)
C1 C2 C3 C4 . . 0.9(3)
Mo1 C2 C3 C4 . . -56.46(16)
C1 C2 C3 Mo1 . . 57.35(17)
C6 Mo1 C3 C4 3_657 . -151.64(12)
C7 Mo1 C3 C4 3_657 . -114.00(13)
C2 Mo1 C3 C4 . . 131.25(19)
C5 Mo1 C3 C4 3_657 . 178.57(12)
C8 Mo1 C3 C4 3_657 . -77.86(14)
C1 Mo1 C3 C4 . . 102.48(14)
C9 Mo1 C3 C4 . . 29.72(11)
C10 Mo1 C3 C4 3_657 . -47.57(18)
C10 Mo1 C3 C4 . . 66.25(12)
C6 Mo1 C3 C2 3_657 . 77.11(14)
C7 Mo1 C3 C2 3_657 . 114.75(13)
C4 Mo1 C3 C2 . . -131.25(19)
C5 Mo1 C3 C2 3_657 . 47.32(19)
C8 Mo1 C3 C2 3_657 . 150.89(12)
C1 Mo1 C3 C2 . . -28.78(12)
C9 Mo1 C3 C2 . . -101.53(14)
C10 Mo1 C3 C2 3_657 . -178.82(12)
C10 Mo1 C3 C2 . . -65.01(13)
C2 C3 C4 C9 . . -1.9(3)
Mo1 C3 C4 C9 . . -57.84(15)
C2 C3 C4 Mo1 . . 55.97(17)
C6 Mo1 C4 C3 3_657 . 47.69(19)
C7 Mo1 C4 C3 3_657 . 78.55(14)
C2 Mo1 C4 C3 . . -29.87(13)
C8 Mo1 C4 C3 3_657 . 114.66(13)
C1 Mo1 C4 C3 . . -65.46(13)
C9 Mo1 C4 C3 3_657 . -178.45(12)
C9 Mo1 C4 C3 . . -130.94(18)
C10 Mo1 C4 C3 3_657 . 151.41(12)
C10 Mo1 C4 C3 . . -101.58(14)
C6 Mo1 C4 C9 3_657 . 178.64(11)
C3 Mo1 C4 C9 . . 130.94(18)
C7 Mo1 C4 C9 3_657 . -150.51(11)
C2 Mo1 C4 C9 . . 101.07(12)
C8 Mo1 C4 C9 3_657 . -114.40(11)
C1 Mo1 C4 C9 . . 65.49(11)
C9 Mo1 C4 C9 3_657 . -47.50(18)
C10 Mo1 C4 C9 3_657 . -77.64(12)
C10 Mo1 C4 C9 . . 29.36(10)
C3 C4 C9 C5 . . 176.78(16)
Mo1 C4 C9 C5 . . 120.50(15)
C3 C4 C9 C10 . . 1.2(2)
Mo1 C4 C9 C10 . . -55.06(13)
C3 C4 C9 Mo1 . 3_657 89.3(2)
Mo1 C4 C9 Mo1 . 3_657 33.05(13)
C3 C4 C9 Mo1 . . 56.28(16)
C3 Mo1 C9 C5 . . -145.02(17)
C7 Mo1 C9 C5 3_657 . -66.2(2)
C2 Mo1 C9 C5 . . 177.57(17)
C4 Mo1 C9 C5 . . -115.7(2)
C5 Mo1 C9 C5 3_657 . 65.4(2)
C8 Mo1 C9 C5 3_657 . -37.40(17)
C1 Mo1 C9 C5 . . 142.06(17)
C9 Mo1 C9 C5 3_657 . 35.70(13)
C10 Mo1 C9 C5 3_657 . -1.05(16)
C10 Mo1 C9 C5 . . 113.13(19)
C3 Mo1 C9 C4 . . -29.28(12)
C7 Mo1 C9 C4 3_657 . 49.53(16)
C2 Mo1 C9 C4 . . -66.68(12)
C5 Mo1 C9 C4 3_657 . -178.88(12)
C8 Mo1 C9 C4 3_657 . 78.35(12)
C1 Mo1 C9 C4 . . -102.19(13)
C9 Mo1 C9 C4 3_657 . 151.44(12)
C10 Mo1 C9 C4 3_657 . 114.69(11)
C10 Mo1 C9 C4 . . -131.12(15)
C3 Mo1 C9 C10 . . 101.84(12)
C7 Mo1 C9 C10 3_657 . -179.35(11)
C2 Mo1 C9 C10 . . 64.44(11)
C4 Mo1 C9 C10 . . 131.12(15)
C5 Mo1 C9 C10 3_657 . -47.76(15)
C8 Mo1 C9 C10 3_657 . -150.53(10)
C1 Mo1 C9 C10 . . 28.93(10)
C9 Mo1 C9 C10 3_657 . -77.43(9)
C10 Mo1 C9 C10 3_657 . -114.18(8)
C3 Mo1 C9 Mo1 . 3_657 179.28(8)
C7 Mo1 C9 Mo1 3_657 3_657 -101.91(11)
C2 Mo1 C9 Mo1 . 3_657 141.87(8)
C4 Mo1 C9 Mo1 . 3_657 -151.44(12)
C5 Mo1 C9 Mo1 3_657 3_657 29.67(11)
C8 Mo1 C9 Mo1 3_657 3_657 -73.10(7)
C1 Mo1 C9 Mo1 . 3_657 106.36(7)
C9 Mo1 C9 Mo1 3_657 3_657 0.0
C10 Mo1 C9 Mo1 3_657 3_657 -36.75(6)
C10 Mo1 C9 Mo1 . 3_657 77.43(9)
C4 C9 C5 C6 . . -177.00(16)
C10 C9 C5 C6 . . -1.4(2)
Mo1 C9 C5 C6 3_657 . -55.60(15)
Mo1 C9 C5 C6 . . -90.3(2)
C4 C9 C5 Mo1 . 3_657 -121.39(15)
C10 C9 C5 Mo1 . 3_657 54.17(13)
Mo1 C9 C5 Mo1 . 3_657 -34.68(12)
C9 C5 C6 C7 . . 1.2(3)
Mo1 C5 C6 C7 3_657 . -55.95(16)
C9 C5 C6 Mo1 . 3_657 57.15(15)
C5 C6 C7 C8 . . 0.3(3)
Mo1 C6 C7 C8 3_657 . -56.39(16)
C5 C6 C7 Mo1 . 3_657 56.64(16)
C6 C7 C8 C10 . . -1.4(3)
Mo1 C7 C8 C10 3_657 . -56.93(15)
C6 C7 C8 Mo1 . 3_657 55.48(16)
C7 C8 C10 C1 . . 176.59(16)
Mo1 C8 C10 C1 3_657 . 121.15(16)
C7 C8 C10 C9 . . 1.2(2)
Mo1 C8 C10 C9 3_657 . -54.27(13)
C7 C8 C10 Mo1 . 3_657 55.44(16)
C7 C8 C10 Mo1 . . 88.0(2)
Mo1 C8 C10 Mo1 3_657 . 32.57(12)
C2 C1 C10 C8 . . -176.75(16)
Mo1 C1 C10 C8 . . -121.91(16)
C2 C1 C10 C9 . . -1.3(3)
Mo1 C1 C10 C9 . . 53.51(13)
C2 C1 C10 Mo1 . 3_657 -89.0(2)
Mo1 C1 C10 Mo1 . 3_657 -34.14(14)
C2 C1 C10 Mo1 . . -54.85(17)
C5 C9 C10 C8 . . 0.3(2)
C4 C9 C10 C8 . . 176.00(15)
Mo1 C9 C10 C8 3_657 . 53.20(13)
Mo1 C9 C10 C8 . . 122.69(14)
C5 C9 C10 C1 . . -175.37(15)
C4 C9 C10 C1 . . 0.4(2)
Mo1 C9 C10 C1 3_657 . -122.43(15)
Mo1 C9 C10 C1 . . -52.93(14)
C5 C9 C10 Mo1 . 3_657 -52.94(13)
C4 C9 C10 Mo1 . 3_657 122.80(14)
Mo1 C9 C10 Mo1 . 3_657 69.50(4)
C5 C9 C10 Mo1 . . -122.43(14)
C4 C9 C10 Mo1 . . 53.30(13)
Mo1 C9 C10 Mo1 3_657 . -69.50(4)
C6 Mo1 C10 C8 3_657 . 67.8(2)
C3 Mo1 C10 C8 . . -177.41(17)
C2 Mo1 C10 C8 . . 145.24(18)
C4 Mo1 C10 C8 . . -141.19(18)
C5 Mo1 C10 C8 3_657 . 39.17(17)
C8 Mo1 C10 C8 3_657 . -62.2(2)
C1 Mo1 C10 C8 . . 116.7(2)
C9 Mo1 C10 C8 3_657 . 2.70(17)
C9 Mo1 C10 C8 . . -111.65(19)
C10 Mo1 C10 C8 3_657 . -33.67(14)
C6 Mo1 C10 C1 3_657 . -48.81(17)
C3 Mo1 C10 C1 . . 65.93(13)
C2 Mo1 C10 C1 . . 28.59(13)
C4 Mo1 C10 C1 . . 102.16(13)
C5 Mo1 C10 C1 3_657 . -77.49(13)
C8 Mo1 C10 C1 3_657 . -178.89(12)
C9 Mo1 C10 C1 3_657 . -113.95(12)
C9 Mo1 C10 C1 . . 131.69(16)
C10 Mo1 C10 C1 3_657 . -150.33(13)
C6 Mo1 C10 C9 3_657 . 179.49(11)
C3 Mo1 C10 C9 . . -65.76(11)
C2 Mo1 C10 C9 . . -103.11(12)
C4 Mo1 C10 C9 . . -29.54(10)
C5 Mo1 C10 C9 3_657 . 150.82(10)
C8 Mo1 C10 C9 3_657 . 49.42(15)
C1 Mo1 C10 C9 . . -131.69(16)
C9 Mo1 C10 C9 3_657 . 114.35(8)
C10 Mo1 C10 C9 3_657 . 77.98(9)
C6 Mo1 C10 Mo1 3_657 3_657 101.52(11)
C3 Mo1 C10 Mo1 . 3_657 -143.74(8)
C2 Mo1 C10 Mo1 . 3_657 178.91(8)
C4 Mo1 C10 Mo1 . 3_657 -107.52(7)
C5 Mo1 C10 Mo1 3_657 3_657 72.84(7)
C8 Mo1 C10 Mo1 3_657 3_657 -28.56(11)
C1 Mo1 C10 Mo1 . 3_657 150.33(13)
C9 Mo1 C10 Mo1 3_657 3_657 36.37(6)
C9 Mo1 C10 Mo1 . 3_657 -77.98(9)
C10 Mo1 C10 Mo1 3_657 3_657 0.0
